data_7121248
loop_
_publ_author_name
'Xiao, Jian'
'Cong, Xiao-Wei'
'Yang, Gui-Zhen'
'Wang, Ya-Wen'
'Peng, Yu'

_publ_section_title
;
 Stereoselective synthesis of a Podophyllum lignan core by intramolecular
 reductive nickel-catalysis.
;
_journal_issue 16
_journal_name_full 'Chemical communications (Cambridge, England)'
_journal_page_first 2040
_journal_page_last 2043
_journal_paper_doi 10.1039/c8cc00001h
_journal_volume 54
_journal_year 2018
_chemical_formula_moiety 'C20 H20 O4'
_chemical_formula_sum 'C20 H20 O4'
_chemical_formula_weight 324.36
_space_group_crystal_system triclinic
_space_group_IT_number 2
_space_group_name_Hall '-P 1'
_space_group_name_H-M_alt 'P -1'
_symmetry_space_group_name_Hall '-P 1'
_symmetry_space_group_name_H-M 'P -1'
_atom_sites_solution_hydrogens geom
_atom_sites_solution_primary direct
_atom_sites_solution_secondary difmap
_audit_creation_date 2015-12-04
_audit_creation_method
;
Olex2 1.2
(compiled 2015.09.30 svn.r3233 for OlexSys, GUI svn.r5103)
;
_audit_update_record
;
2017-12-13 deposited with the CCDC.
2018-01-29 downloaded from the CCDC.
;
_cell_angle_alpha 77.58(2)
_cell_angle_beta 82.191(19)
_cell_angle_gamma 85.69(2)
_cell_formula_units_Z 2
_cell_length_a 6.4202(14)
_cell_length_b 8.678(2)
_cell_length_c 15.259(4)
_cell_measurement_reflns_used 799
_cell_measurement_temperature 294.06(10)
_cell_measurement_theta_max 22.9540
_cell_measurement_theta_min 3.6400
_cell_volume 821.6(3)
_computing_cell_refinement
;
CrysAlisPro, Agilent Technologies,
Version 1.171.37.35 (release 13-08-2014 CrysAlis171 .NET)
(compiled Aug 13 2014,18:06:01)
;
_computing_data_collection
;
CrysAlisPro, Agilent Technologies,
Version 1.171.37.35 (release 13-08-2014 CrysAlis171 .NET)
(compiled Aug 13 2014,18:06:01)
;
_computing_data_reduction
;
CrysAlisPro, Agilent Technologies,
Version 1.171.37.35 (release 13-08-2014 CrysAlis171 .NET)
(compiled Aug 13 2014,18:06:01)
;
_computing_molecular_graphics 'Olex2 (Dolomanov et al., 2009)'
_computing_publication_material 'Olex2 (Dolomanov et al., 2009)'
_computing_structure_refinement 'ShelXL (Sheldrick, 2015)'
_computing_structure_solution 'ShelXS (Sheldrick, 2008)'
_diffrn_ambient_environment air
_diffrn_ambient_temperature 294.06(10)
_diffrn_detector 'CCD plate'
_diffrn_detector_area_resol_mean 16.0733
_diffrn_detector_type Eos
_diffrn_measured_fraction_theta_full 0.985
_diffrn_measured_fraction_theta_max 0.985
_diffrn_measurement_details
;
#__ type_ start__ end____ width___ exp.time_
  1 omega  -52.00   28.00   2.0000    2.0000
omega____ theta____ kappa____ phi______ frames
    -       20.5854  -19.0000  -60.0000 40

#__ type_ start__ end____ width___ exp.time_
  2 omega  -19.00   23.00   2.0000    2.0000
omega____ theta____ kappa____ phi______ frames
    -      -17.1479  -99.0000  -30.0000 21

#__ type_ start__ end____ width___ exp.time_
  3 omega  -16.00   48.00   2.0000    2.0000
omega____ theta____ kappa____ phi______ frames
    -       20.5854  -99.0000  -60.0000 32

#__ type_ start__ end____ width___ exp.time_
  4 omega  -25.00   39.00   2.0000    2.0000
omega____ theta____ kappa____ phi______ frames
    -       20.5854  -57.0000 -180.0000 32

#__ type_ start__ end____ width___ exp.time_
  5 omega  -47.00   41.00   2.0000    2.0000
omega____ theta____ kappa____ phi______ frames
    -       20.5854  -57.0000   60.0000 44
;
_diffrn_measurement_device 'four-circle diffractometer'
_diffrn_measurement_device_type 'SuperNova, Dual, Cu at zero, Eos'
_diffrn_measurement_method '\w scans'
_diffrn_orient_matrix_UB_11 -0.0603916000
_diffrn_orient_matrix_UB_12 0.0715815000
_diffrn_orient_matrix_UB_13 0.0011470000
_diffrn_orient_matrix_UB_21 -0.0530857000
_diffrn_orient_matrix_UB_22 -0.0347475000
_diffrn_orient_matrix_UB_23 0.0427547000
_diffrn_orient_matrix_UB_31 0.0774470000
_diffrn_orient_matrix_UB_32 0.0262570000
_diffrn_orient_matrix_UB_33 0.0217040000
_diffrn_radiation_monochromator mirror
_diffrn_radiation_probe x-ray
_diffrn_radiation_type MoK\a
_diffrn_radiation_wavelength 0.71073
_diffrn_reflns_av_R_equivalents 0.0397
_diffrn_reflns_av_unetI/netI 0.0782
_diffrn_reflns_limit_h_max 7
_diffrn_reflns_limit_h_min -7
_diffrn_reflns_limit_k_max 10
_diffrn_reflns_limit_k_min -10
_diffrn_reflns_limit_l_max 18
_diffrn_reflns_limit_l_min -16
_diffrn_reflns_number 5016
_diffrn_reflns_theta_full 26.02
_diffrn_reflns_theta_max 26.02
_diffrn_reflns_theta_min 3.26
_diffrn_source 'SuperNova (Mo) X-ray Source'
_exptl_absorpt_coefficient_mu 0.091
_exptl_absorpt_correction_T_max 1.00000
_exptl_absorpt_correction_T_min 0.66608
_exptl_absorpt_correction_type multi-scan
_exptl_absorpt_process_details
;
CrysAlisPro, Agilent Technologies,
Version 1.171.37.35 (release 13-08-2014 CrysAlis171 .NET)
(compiled Aug 13 2014,18:06:01)
Empirical absorption correction using spherical harmonics,
 implemented in SCALE3 ABSPACK scaling algorithm.
;
_exptl_crystal_colour 'clear light colourless'
_exptl_crystal_colour_lustre clear
_exptl_crystal_colour_modifier light
_exptl_crystal_colour_primary colourless
_exptl_crystal_density_diffrn 1.311
_exptl_crystal_density_method 'not measured'
_exptl_crystal_description block
_exptl_crystal_F_000 344
_exptl_crystal_size_max 0.21
_exptl_crystal_size_mid 0.17
_exptl_crystal_size_min 0.14
_refine_diff_density_max 0.189
_refine_diff_density_min -0.244
_refine_diff_density_rms 0.056
_refine_ls_extinction_method none
_refine_ls_goodness_of_fit_ref 1.055
_refine_ls_hydrogen_treatment constr
_refine_ls_matrix_type full
_refine_ls_number_parameters 218
_refine_ls_number_reflns 3189
_refine_ls_number_restraints 0
_refine_ls_restrained_S_all 1.055
_refine_ls_R_factor_all 0.1187
_refine_ls_R_factor_gt 0.0637
_refine_ls_shift/su_max 0.001
_refine_ls_shift/su_mean 0.000
_refine_ls_structure_factor_coef Fsqd
_refine_ls_weighting_details 'calc w=1/[\s^2^(Fo^2^)+(0.0571P)^2^+0.1094P] where P=(Fo^2^+2Fc^2^)/3'
_refine_ls_weighting_scheme calc
_refine_ls_wR_factor_gt 0.1343
_refine_ls_wR_factor_ref 0.1788
_reflns_number_gt 1744
_reflns_number_total 3189
_reflns_threshold_expression >2sigma(I)
_cod_data_source_file c8cc00001h2.cif
_cod_data_source_block xiaojian1201
_cod_depositor_comments 'Adding full bibliography for 7121246--7121249.cif.'
_cod_database_code 7121248
_reflns_odcompleteness_completeness 98.38
_reflns_odcompleteness_iscentric 1
_reflns_odcompleteness_theta 26.32
_olex2_refinement_description
;
1. Fixed Uiso
 At 1.2 times of:
  All C(H) groups, All C(H,H) groups
 At 1.5 times of:
  All C(H,H,H) groups
2.a Ternary CH refined with riding coordinates:
 C1(H1), C2(H2), C11(H11), C12(H12)
2.b Secondary CH2 refined with riding coordinates:
 C3(H3A,H3B), C7(H7A,H7B), C13(H13A,H13B)
2.c Aromatic/amide H refined with riding coordinates:
 C5(H5), C9(H9), C16(H16), C17(H17), C18(H18), C19(H19), C20(H20)
2.d Idealised Me refined as rotating group:
 C14(H14A,H14B,H14C)
;
_olex2_date_sample_data_collection 2015-12-04
_olex2_submission_special_instructions 'No special instructions were received'

loop_
_space_group_symop_id
_space_group_symop_operation_xyz
1 'x, y, z'
2 '-x, -y, -z'

loop_
_atom_site_label
_atom_site_type_symbol
_atom_site_fract_x
_atom_site_fract_y
_atom_site_fract_z
_atom_site_U_iso_or_equiv
_atom_site_adp_type
_atom_site_occupancy
_atom_site_calc_flag
_atom_site_refinement_flags_posn
O1 O 1.2102(4) 0.6343(3) -0.33105(16) 0.0756(8) Uani 1 d .
O2 O 1.1434(3) 0.8010(2) -0.22952(16) 0.0584(7) Uani 1 d .
O3 O 0.3418(3) 0.1599(2) 0.08346(14) 0.0545(6) Uani 1 d .
O4 O 0.1979(3) 0.1053(2) -0.03757(15) 0.0556(6) Uani 1 d .
C1 C 1.1580(5) 0.6447(4) -0.2391(2) 0.0455(8) Uani 1 d .
H1 H 1.2648 0.5854 -0.2033 0.055 Uiso 1 calc R
C2 C 0.9473(4) 0.5708(3) -0.20762(19) 0.0384(7) Uani 1 d .
H2 H 0.8360 0.6540 -0.2179 0.046 Uiso 1 calc R
C3 C 0.9058(4) 0.4795(3) -0.11150(19) 0.0416(7) Uani 1 d .
H3A H 0.8813 0.5528 -0.0709 0.050 Uiso 1 calc R
H3B H 1.0288 0.4122 -0.0962 0.050 Uiso 1 calc R
C4 C 0.7160(4) 0.3785(3) -0.0987(2) 0.0371(7) Uani 1 d .
C5 C 0.6263(4) 0.3185(3) -0.00963(19) 0.0415(7) Uani 1 d .
H5 H 0.6825 0.3397 0.0393 0.050 Uiso 1 calc R
C6 C 0.4548(4) 0.2283(3) 0.00336(19) 0.0397(7) Uani 1 d .
C7 C 0.1779(5) 0.0804(4) 0.0596(2) 0.0527(9) Uani 1 d .
H7A H 0.0417 0.1220 0.0825 0.063 Uiso 1 calc R
H7B H 0.1897 -0.0316 0.0858 0.063 Uiso 1 calc R
C8 C 0.3706(4) 0.1953(3) -0.0684(2) 0.0395(7) Uani 1 d .
C9 C 0.4542(4) 0.2510(3) -0.1555(2) 0.0404(7) Uani 1 d .
H9 H 0.3955 0.2280 -0.2034 0.048 Uiso 1 calc R
C10 C 0.6321(4) 0.3443(3) -0.17157(19) 0.0364(7) Uani 1 d .
C11 C 0.7207(4) 0.4084(3) -0.27015(18) 0.0378(7) Uani 1 d .
H11 H 0.6323 0.5018 -0.2927 0.045 Uiso 1 calc R
C12 C 0.9413(4) 0.4635(4) -0.2732(2) 0.0429(7) Uani 1 d .
H12 H 1.0348 0.3704 -0.2560 0.052 Uiso 1 calc R
C13 C 1.0427(5) 0.5640(4) -0.3601(2) 0.0612(10) Uani 1 d .
H13A H 1.0972 0.4997 -0.4035 0.073 Uiso 1 calc R
H13B H 0.9432 0.6441 -0.3869 0.073 Uiso 1 calc R
C14 C 1.3385(5) 0.8780(4) -0.2558(3) 0.0738(11) Uani 1 d .
H14A H 1.3636 0.9071 -0.3206 0.111 Uiso 1 calc GR
H14B H 1.4510 0.8075 -0.2336 0.111 Uiso 1 calc GR
H14C H 1.3317 0.9711 -0.2309 0.111 Uiso 1 calc GR
C15 C 0.7145(4) 0.2931(3) -0.3316(2) 0.0413(7) Uani 1 d .
C16 C 0.8314(5) 0.1517(4) -0.3198(2) 0.0545(9) Uani 1 d .
H16 H 0.9105 0.1243 -0.2715 0.065 Uiso 1 calc R
C17 C 0.8331(6) 0.0496(4) -0.3785(3) 0.0658(10) Uani 1 d .
H17 H 0.9136 -0.0448 -0.3696 0.079 Uiso 1 calc R
C18 C 0.7164(6) 0.0876(5) -0.4493(3) 0.0691(11) Uani 1 d .
H18 H 0.7194 0.0203 -0.4894 0.083 Uiso 1 calc R
C19 C 0.5952(6) 0.2255(5) -0.4610(2) 0.0695(11) Uani 1 d .
H19 H 0.5127 0.2505 -0.5081 0.083 Uiso 1 calc R
C20 C 0.5952(5) 0.3282(4) -0.4025(2) 0.0548(9) Uani 1 d .
H20 H 0.5135 0.4221 -0.4114 0.066 Uiso 1 calc R

loop_
_atom_site_aniso_label
_atom_site_aniso_U_11
_atom_site_aniso_U_22
_atom_site_aniso_U_33
_atom_site_aniso_U_23
_atom_site_aniso_U_13
_atom_site_aniso_U_12
O1 0.0737(17) 0.108(2) 0.0535(16) -0.0372(15) 0.0208(13) -0.0511(16)
O2 0.0513(13) 0.0462(13) 0.0794(17) -0.0185(12) 0.0022(12) -0.0160(11)
O3 0.0576(14) 0.0615(14) 0.0426(14) -0.0085(11) 0.0059(11) -0.0191(12)
O4 0.0503(13) 0.0626(15) 0.0526(14) -0.0071(11) 0.0008(11) -0.0224(12)
C1 0.0457(18) 0.0499(19) 0.0429(19) -0.0155(15) 0.0004(14) -0.0084(15)
C2 0.0354(16) 0.0391(16) 0.0413(18) -0.0101(13) -0.0031(13) -0.0047(13)
C3 0.0410(17) 0.0452(17) 0.0408(18) -0.0143(14) -0.0017(14) -0.0071(14)
C4 0.0385(16) 0.0344(15) 0.0385(17) -0.0095(13) -0.0016(13) -0.0015(13)
C5 0.0459(18) 0.0438(17) 0.0369(18) -0.0124(14) -0.0056(14) -0.0029(15)
C6 0.0409(17) 0.0400(17) 0.0352(17) -0.0068(13) 0.0038(13) -0.0016(14)
C7 0.0487(19) 0.052(2) 0.054(2) -0.0096(16) 0.0074(16) -0.0092(16)
C8 0.0361(16) 0.0344(16) 0.0470(19) -0.0065(14) -0.0032(14) -0.0046(13)
C9 0.0395(17) 0.0431(17) 0.0394(18) -0.0100(14) -0.0065(14) -0.0010(14)
C10 0.0332(16) 0.0380(16) 0.0390(17) -0.0113(13) -0.0037(13) -0.0004(13)
C11 0.0400(17) 0.0383(16) 0.0354(16) -0.0093(13) -0.0033(13) -0.0014(13)
C12 0.0427(17) 0.0478(18) 0.0412(18) -0.0167(14) 0.0002(14) -0.0085(15)
C13 0.068(2) 0.074(2) 0.047(2) -0.0206(18) 0.0047(17) -0.030(2)
C14 0.064(2) 0.071(2) 0.088(3) -0.016(2) 0.001(2) -0.033(2)
C15 0.0421(17) 0.0441(18) 0.0386(18) -0.0099(14) -0.0021(14) -0.0098(15)
C16 0.062(2) 0.053(2) 0.052(2) -0.0172(17) -0.0129(17) 0.0028(18)
C17 0.077(3) 0.058(2) 0.068(3) -0.031(2) 0.000(2) -0.008(2)
C18 0.090(3) 0.073(3) 0.052(2) -0.031(2) 0.007(2) -0.031(2)
C19 0.084(3) 0.085(3) 0.046(2) -0.017(2) -0.014(2) -0.028(2)
C20 0.064(2) 0.056(2) 0.046(2) -0.0064(17) -0.0146(17) -0.0075(18)

loop_
_atom_type_symbol
_atom_type_description
_atom_type_scat_dispersion_real
_atom_type_scat_dispersion_imag
_atom_type_scat_source
C C 0.0033 0.0016 'International Tables Vol C Tables 4.2.6.8 and 6.1.1.4'
H H 0.0000 0.0000 'International Tables Vol C Tables 4.2.6.8 and 6.1.1.4'
O O 0.0106 0.0060 'International Tables Vol C Tables 4.2.6.8 and 6.1.1.4'

loop_
_geom_angle_atom_site_label_1
_geom_angle_atom_site_label_2
_geom_angle_atom_site_label_3
_geom_angle
C1 O1 C13 109.6(2)
C1 O2 C14 113.3(2)
C6 O3 C7 106.0(2)
C8 O4 C7 105.5(2)
O1 C1 H1 109.7
O1 C1 C2 106.5(2)
O2 C1 O1 111.2(3)
O2 C1 H1 109.7
O2 C1 C2 110.0(2)
C2 C1 H1 109.7
C1 C2 H2 108.3
C3 C2 C1 118.6(2)
C3 C2 H2 108.3
C3 C2 C12 110.4(2)
C12 C2 C1 102.3(2)
C12 C2 H2 108.3
C2 C3 H3A 109.4
C2 C3 H3B 109.4
C2 C3 C4 111.4(2)
H3A C3 H3B 108.0
C4 C3 H3A 109.4
C4 C3 H3B 109.4
C5 C4 C3 117.6(2)
C10 C4 C3 122.2(3)
C10 C4 C5 120.2(3)
C4 C5 H5 120.7
C6 C5 C4 118.5(3)
C6 C5 H5 120.7
O3 C6 C8 110.2(2)
C5 C6 O3 128.4(3)
C5 C6 C8 121.4(3)
O3 C7 O4 108.2(2)
O3 C7 H7A 110.1
O3 C7 H7B 110.1
O4 C7 H7A 110.1
O4 C7 H7B 110.1
H7A C7 H7B 108.4
C6 C8 O4 110.1(3)
C9 C8 O4 128.3(3)
C9 C8 C6 121.6(3)
C8 C9 H9 120.7
C8 C9 C10 118.6(3)
C10 C9 H9 120.7
C4 C10 C9 119.6(3)
C4 C10 C11 122.6(2)
C9 C10 C11 117.7(2)
C10 C11 H11 107.2
C12 C11 C10 109.3(2)
C12 C11 H11 107.2
C15 C11 C10 113.7(2)
C15 C11 H11 107.2
C15 C11 C12 112.0(2)
C2 C12 C11 111.4(2)
C2 C12 H12 108.3
C2 C12 C13 101.0(2)
C11 C12 H12 108.3
C13 C12 C11 118.9(3)
C13 C12 H12 108.3
O1 C13 C12 103.3(2)
O1 C13 H13A 111.1
O1 C13 H13B 111.1
C12 C13 H13A 111.1
C12 C13 H13B 111.1
H13A C13 H13B 109.1
O2 C14 H14A 109.5
O2 C14 H14B 109.5
O2 C14 H14C 109.5
H14A C14 H14B 109.5
H14A C14 H14C 109.5
H14B C14 H14C 109.5
C16 C15 C11 121.3(3)
C20 C15 C11 120.8(3)
C20 C15 C16 117.8(3)
C15 C16 H16 119.4
C15 C16 C17 121.3(3)
C17 C16 H16 119.4
C16 C17 H17 120.0
C18 C17 C16 120.1(4)
C18 C17 H17 120.0
C17 C18 H18 120.2
C17 C18 C19 119.6(3)
C19 C18 H18 120.2
C18 C19 H19 119.9
C18 C19 C20 120.2(3)
C20 C19 H19 119.9
C15 C20 C19 121.0(3)
C15 C20 H20 119.5
C19 C20 H20 119.5

loop_
_geom_bond_atom_site_label_1
_geom_bond_atom_site_label_2
_geom_bond_distance
O1 C1 1.419(3)
O1 C13 1.439(3)
O2 C1 1.390(3)
O2 C14 1.432(3)
O3 C6 1.373(3)
O3 C7 1.427(3)
O4 C7 1.441(4)
O4 C8 1.375(3)
C1 H1 0.9800
C1 C2 1.515(4)
C2 H2 0.9800
C2 C3 1.508(4)
C2 C12 1.512(4)
C3 H3A 0.9700
C3 H3B 0.9700
C3 C4 1.521(4)
C4 C5 1.406(4)
C4 C10 1.395(4)
C5 H5 0.9300
C5 C6 1.367(4)
C6 C8 1.375(4)
C7 H7A 0.9700
C7 H7B 0.9700
C8 C9 1.363(4)
C9 H9 0.9300
C9 C10 1.413(4)
C10 C11 1.533(4)
C11 H11 0.9800
C11 C12 1.520(4)
C11 C15 1.517(4)
C12 H12 0.9800
C12 C13 1.514(4)
C13 H13A 0.9700
C13 H13B 0.9700
C14 H14A 0.9600
C14 H14B 0.9600
C14 H14C 0.9600
C15 C16 1.381(4)
C15 C20 1.378(4)
C16 H16 0.9300
C16 C17 1.387(4)
C17 H17 0.9300
C17 C18 1.367(5)
C18 H18 0.9300
C18 C19 1.369(5)
C19 H19 0.9300
C19 C20 1.391(4)
C20 H20 0.9300

loop_
_geom_torsion_atom_site_label_1
_geom_torsion_atom_site_label_2
_geom_torsion_atom_site_label_3
_geom_torsion_atom_site_label_4
_geom_torsion
O1 C1 C2 C3 145.0(3)
O1 C1 C2 C12 23.3(3)
O2 C1 C2 C3 -94.5(3)
O2 C1 C2 C12 143.9(3)
O3 C6 C8 O4 0.6(3)
O3 C6 C8 C9 179.6(2)
O4 C8 C9 C10 179.0(2)
C1 O1 C13 C12 -26.6(3)
C1 C2 C3 C4 -164.9(2)
C1 C2 C12 C11 -165.4(2)
C1 C2 C12 C13 -38.1(3)
C2 C3 C4 C5 -164.4(3)
C2 C3 C4 C10 16.0(4)
C2 C12 C13 O1 39.9(3)
C3 C2 C12 C11 67.5(3)
C3 C2 C12 C13 -165.3(3)
C3 C4 C5 C6 179.6(2)
C3 C4 C10 C9 -179.4(2)
C3 C4 C10 C11 -1.4(4)
C4 C5 C6 O3 -179.2(3)
C4 C5 C6 C8 0.3(4)
C4 C10 C11 C12 18.0(4)
C4 C10 C11 C15 143.9(3)
C5 C4 C10 C9 1.0(4)
C5 C4 C10 C11 179.0(2)
C5 C6 C8 O4 -179.0(2)
C5 C6 C8 C9 0.0(4)
C6 O3 C7 O4 -0.3(3)
C6 C8 C9 C10 0.2(4)
C7 O3 C6 C5 179.4(3)
C7 O3 C6 C8 -0.2(3)
C7 O4 C8 C6 -0.8(3)
C7 O4 C8 C9 -179.7(3)
C8 O4 C7 O3 0.6(3)
C8 C9 C10 C4 -0.7(4)
C8 C9 C10 C11 -178.8(2)
C9 C10 C11 C12 -164.0(2)
C9 C10 C11 C15 -38.1(3)
C10 C4 C5 C6 -0.8(4)
C10 C11 C12 C2 -49.8(3)
C10 C11 C12 C13 -166.6(2)
C10 C11 C15 C16 -64.6(4)
C10 C11 C15 C20 116.9(3)
C11 C12 C13 O1 162.1(2)
C11 C15 C16 C17 -177.0(3)
C11 C15 C20 C19 177.6(3)
C12 C2 C3 C4 -47.3(3)
C12 C11 C15 C16 59.9(4)
C12 C11 C15 C20 -118.6(3)
C13 O1 C1 O2 -117.8(3)
C13 O1 C1 C2 2.1(3)
C14 O2 C1 O1 -63.7(3)
C14 O2 C1 C2 178.5(3)
C15 C11 C12 C2 -176.7(2)
C15 C11 C12 C13 66.5(3)
C15 C16 C17 C18 -0.5(5)
C16 C15 C20 C19 -0.9(5)
C16 C17 C18 C19 -1.2(5)
C17 C18 C19 C20 1.7(6)
C18 C19 C20 C15 -0.7(5)
C20 C15 C16 C17 1.5(5)
